data_4083414
loop_
_publ_author_name
'Pump, Eva'
'Poater, Albert'
'Zirngast, Michaela'
'Torvisco, Ana'
'Fischer, Roland'
'Cavallo, Luigi'
'Slugovc, Christian'

_publ_section_title
;
 Impact of Electronic Modification of the Chelating Benzylidene Ligand
 incis-Dichloro-Configured Second-Generation Olefin Metathesis Catalysts
 on Their Activity
;
_journal_issue 11
_journal_name_full Organometallics
_journal_page_first 2806
_journal_paper_doi 10.1021/om500315t
_journal_volume 33
_journal_year 2014
_chemical_formula_moiety 'C32 H38 Cl2 N2 O3 Ru'
_chemical_formula_sum 'C32 H38 Cl2 N2 O3 Ru'
_chemical_formula_weight 670.61
_space_group_crystal_system monoclinic
_space_group_IT_number 14
_space_group_name_Hall '-P 2ybc'
_space_group_name_H-M_alt 'P 1 21/c 1'
_symmetry_space_group_name_Hall '-P 2ybc'
_symmetry_space_group_name_H-M 'P 1 21/c 1'
_atom_sites_solution_hydrogens geom
_atom_sites_solution_primary direct
_atom_sites_solution_secondary difmap
_audit_creation_date 2013-07-30
_audit_creation_method
;
  Olex2 1.2
  (compiled Apr 23 2013 17:54:37, GUI svn.r4466)
;
_audit_update_record
;
2013-07-30 # Formatted by publCIF
;
_cell_angle_alpha 90.00
_cell_angle_beta 101.181(4)
_cell_angle_gamma 90.00
_cell_formula_units_Z 4
_cell_length_a 11.9390(7)
_cell_length_b 33.3485(18)
_cell_length_c 8.0047(5)
_cell_measurement_reflns_used 213
_cell_measurement_temperature 100(2)
_cell_measurement_theta_max 19.54
_cell_measurement_theta_min 2.53
_cell_volume 3126.6(3)
_computing_cell_refinement 'Bruker SAINT'
_computing_data_collection 'Bruker APEX2'
_computing_data_reduction 'Bruker SAINT'
_computing_molecular_graphics
;
O. V. Dolomanov, L. J. Bourhis, R. J. Gildea, J. A. K. Howard and H. Puschmann,
OLEX2: a complete structure solution, refinement and analysis program.
J. Appl. Cryst. (2009). 42, 339-341.
;
_computing_publication_material
;
O. V. Dolomanov, L. J. Bourhis, R. J. Gildea, J. A. K. Howard and H. Puschmann,
OLEX2: a complete structure solution, refinement and analysis program.
J. Appl. Cryst. (2009). 42, 339-341.
;
_computing_structure_refinement 'SHELXL-97 (Sheldrick, 1997)'
_computing_structure_solution 'SHELXS-97 (Sheldrick, 1990)'
_diffrn_ambient_temperature 100(2)
_diffrn_measured_fraction_theta_full 0.998
_diffrn_measured_fraction_theta_max 0.998
_diffrn_measurement_device_type 'Bruker APEX-II CCD'
_diffrn_measurement_method '\f and \w scans'
_diffrn_radiation_monochromator graphite
_diffrn_radiation_type MoK\a
_diffrn_radiation_wavelength 0.71073
_diffrn_reflns_av_R_equivalents 0.0902
_diffrn_reflns_av_unetI/netI 0.0951
_diffrn_reflns_limit_h_max 12
_diffrn_reflns_limit_h_min -14
_diffrn_reflns_limit_k_max 34
_diffrn_reflns_limit_k_min -40
_diffrn_reflns_limit_l_max 9
_diffrn_reflns_limit_l_min -9
_diffrn_reflns_number 18620
_diffrn_reflns_theta_full 25.50
_diffrn_reflns_theta_max 25.50
_diffrn_reflns_theta_min 1.84
_diffrn_source 'fine-focus sealed tube'
_diffrn_standards_number 0
_exptl_absorpt_coefficient_mu 0.707
_exptl_absorpt_correction_T_max 0.967
_exptl_absorpt_correction_T_min 0.839
_exptl_absorpt_correction_type multi-scan
_exptl_absorpt_process_details SADABS
_exptl_crystal_colour green
_exptl_crystal_density_diffrn 1.425
_exptl_crystal_density_method 'not measured'
_exptl_crystal_description platelet
_exptl_crystal_F_000 1384
_exptl_crystal_size_max 0.365
_exptl_crystal_size_mid 0.207
_exptl_crystal_size_min 0.047
_refine_diff_density_max 1.919
_refine_diff_density_min -1.761
_refine_diff_density_rms 0.150
_refine_ls_extinction_method none
_refine_ls_goodness_of_fit_ref 1.211
_refine_ls_hydrogen_treatment constr
_refine_ls_matrix_type full
_refine_ls_number_parameters 369
_refine_ls_number_reflns 5817
_refine_ls_number_restraints 0
_refine_ls_restrained_S_all 1.211
_refine_ls_R_factor_all 0.1320
_refine_ls_R_factor_gt 0.0926
_refine_ls_shift/su_max 0.002
_refine_ls_shift/su_mean 0.000
_refine_ls_structure_factor_coef Fsqd
_refine_ls_weighting_details 'calc w=1/[\s^2^(Fo^2^)+(0.0563P)^2^+27.6984P] where P=(Fo^2^+2Fc^2^)/3'
_refine_ls_weighting_scheme calc
_refine_ls_wR_factor_gt 0.2047
_refine_ls_wR_factor_ref 0.2221
_reflns_number_gt 4087
_reflns_number_total 5817
_reflns_threshold_expression >2sigma(I)
_cod_data_source_file om500315t_si_002.cif
_cod_data_source_block ja2009_fin
_cod_depositor_comments 'Adding full bibliography for 4083414--4083416.cif.'
_cod_database_code 4083414
_publcif_datablock.id {c9e5114f-72a5-48ec-916e-02573d054bc1}

_olex2_refinement_description
;
1. Others
 Fixed Uiso: H3a(0.04) H3b(0.04) H12a(0.056) H12b(0.056) H12c(0.056) H8(0.044)
 H17(0.047) H21a(0.059) H21b(0.059) H21c(0.059) H15(0.047) H2a(0.054)
 H2b(0.054) H19a(0.07) H19b(0.07) H19c(0.07) H6(0.051) H11a(0.098) H11b(0.098)
 H11c(0.098) H10a(0.068) H10b(0.068) H10c(0.068) H20a(0.075) H20b(0.075)
 H20c(0.075) H27(0.055) H22(0.034) H28(0.047) H25(0.038) H32a(0.077)
 H32b(0.077) H32c(0.077) H31a(0.063) H31b(0.063) H31c(0.063) H30a(0.047)
 H30b(0.047)
 Fixed X: H3a(-0.1957) H3b(-0.2756) H12a(-0.101) H12b(-0.0413) H12c(-0.097)
 H8(0.1597) H17(-0.3355) H21a(-0.092) H21b(-0.1524) H21c(-0.1601) H15(-0.5443)
 H2a(-0.128) H2b(-0.055) H19a(-0.4271) H19b(-0.4838) H19c(-0.3504) H6(0.3319)
 H11a(0.4024) H11b(0.3601) H11c(0.4312) H10a(0.1169) H10b(0.2447) H10c(0.1391)
 H20a(-0.6044) H20b(-0.5698) H20c(-0.5059) H27(0.4085) H22(0.0271) H28(0.213)
 H25(0.3668) H32a(0.5474) H32b(0.6585) H32c(0.5572) H31a(0.2292) H31b(0.1582)
 H31c(0.2686) H30a(0.0613) H30b(0.1017)
 Fixed Y: H3a(0.1305) H3b(0.0934) H12a(0.0336) H12b(-0.0093) H12c(0.004) H8(-
 0.0125) H17(0.2454) H21a(0.1941) H21b(0.2369) H21c(0.205) H15(0.1523)
 H2a(0.0523) H2b(0.0868) H19a(0.082) H19b(0.0856) H19c(0.0762) H6(0.0728) H11a(-
 0.0073) H11b(-0.0187) H11c(0.0216) H10a(0.1217) H10b(0.1287) H10c(0.1449)
 H20a(0.2166) H20b(0.2488) H20c(0.2486) H27(0.0638) H22(0.0752) H28(0.0571)
 H25(0.1775) H32a(0.1698) H32b(0.1575) H32c(0.1818) H31a(0.2882) H31b(0.3068)
 H31c(0.2799) H30a(0.2499) H30b(0.2414)
 Fixed Z: H3a(-0.188) H3b(-0.1548) H12a(0.3014) H12b(0.3353) H12c(0.1454)
 H8(0.359) H17(0.1408) H21a(0.1164) H21b(0.0809) H21c(-0.0705) H15(0.1699) H2a(-
 0.1013) H2b(-0.1727) H19a(-0.0033) H19b(0.1615) H19c(0.1826) H6(0.1559)
 H11a(0.2298) H11b(0.4015) H11c(0.3921) H10a(-0.0826) H10b(0.0189) H10c(0.0958)
 H20a(0.237) H20b(0.1077) H20c(0.3029) H27(0.6892) H22(0.5224) H28(0.6581)
 H25(0.5124) H32a(0.5041) H32b(0.641) H32c(0.7) H31a(0.4569) H31b(0.2842)
 H31c(0.2799) H30a(0.3623) H30b(0.1852)
;

loop_
_space_group_symop_id
_space_group_symop_operation_xyz
1 'x, y, z'
2 '-x, y+1/2, -z+1/2'
3 '-x, -y, -z'
4 'x, -y-1/2, z-1/2'

loop_
_atom_site_label
_atom_site_type_symbol
_atom_site_fract_x
_atom_site_fract_y
_atom_site_fract_z
_atom_site_U_iso_or_equiv
_atom_site_adp_type
_atom_site_occupancy
_atom_site_symmetry_multiplicity
_atom_site_calc_flag
_atom_site_refinement_flags
Ru1 Ru -0.07260(7) 0.13469(2) 0.40997(10) 0.0287(2) Uani 1 1 d .
Cl2 Cl -0.20714(19) 0.08949(7) 0.4819(3) 0.0314(5) Uani 1 1 d .
Cl3 Cl -0.0993(2) 0.18026(7) 0.6268(3) 0.0435(6) Uani 1 1 d .
N2 N -0.2006(6) 0.1223(2) 0.0633(9) 0.0278(17) Uani 1 1 d .
N1 N -0.0438(7) 0.0892(2) 0.0849(9) 0.0290(17) Uani 1 1 d .
C4 C 0.0608(8) 0.0683(3) 0.1525(11) 0.028(2) Uani 1 1 d .
C5 C 0.1614(9) 0.0840(3) 0.1226(13) 0.040(2) Uani 1 1 d .
C14 C -0.3897(9) 0.1347(3) 0.1247(12) 0.039(2) Uani 1 1 d .
C18 C -0.2656(8) 0.1915(3) 0.0950(12) 0.036(2) Uani 1 1 d .
C3 C -0.2038(8) 0.1080(3) -0.1103(12) 0.034(2) Uani 1 1 d .
H3A H -0.1957 0.1305 -0.1880 0.040 Uiso 1 1 calc R
H3B H -0.2756 0.0934 -0.1548 0.040 Uiso 1 1 calc R
C12 C -0.0554(8) 0.0134(3) 0.2562(13) 0.037(2) Uani 1 1 d .
H12A H -0.1010 0.0336 0.3014 0.056 Uiso 1 1 calc R
H12B H -0.0413 -0.0093 0.3353 0.056 Uiso 1 1 calc R
H12C H -0.0970 0.0040 0.1454 0.056 Uiso 1 1 calc R
C16 C -0.4529(9) 0.2030(3) 0.1632(13) 0.042(3) Uani 1 1 d .
C13 C -0.2861(8) 0.1502(3) 0.0996(12) 0.035(2) Uani 1 1 d .
C1 C -0.1041(8) 0.1126(2) 0.1721(11) 0.029(2) Uani 1 1 d .
C8 C 0.1600(9) 0.0116(3) 0.2959(12) 0.037(2) Uani 1 1 d .
H8 H 0.1597 -0.0125 0.3590 0.044 Uiso 1 1 calc R
C9 C 0.0562(8) 0.0313(3) 0.2358(12) 0.030(2) Uani 1 1 d .
C7 C 0.2636(9) 0.0262(3) 0.2661(14) 0.044(3) Uani 1 1 d .
C17 C -0.3498(9) 0.2174(3) 0.1342(13) 0.039(2) Uani 1 1 d .
H17 H -0.3355 0.2454 0.1408 0.047 Uiso 1 1 calc R
C21 C -0.1582(8) 0.2083(3) 0.0517(13) 0.039(2) Uani 1 1 d .
H21A H -0.0920 0.1941 0.1164 0.059 Uiso 1 1 calc R
H21B H -0.1524 0.2369 0.0809 0.059 Uiso 1 1 calc R
H21C H -0.1601 0.2050 -0.0705 0.059 Uiso 1 1 calc R
C15 C -0.4723(9) 0.1622(3) 0.1548(12) 0.039(2) Uani 1 1 d .
H15 H -0.5443 0.1523 0.1699 0.047 Uiso 1 1 calc R
C2 C -0.1037(9) 0.0807(3) -0.0889(13) 0.045(3) Uani 1 1 d .
H2A H -0.1280 0.0523 -0.1013 0.054 Uiso 1 1 calc R
H2B H -0.0550 0.0868 -0.1727 0.054 Uiso 1 1 calc R
C19 C -0.4149(9) 0.0909(3) 0.1156(14) 0.047(3) Uani 1 1 d .
H19A H -0.4271 0.0820 -0.0033 0.070 Uiso 1 1 calc R
H19B H -0.4838 0.0856 0.1615 0.070 Uiso 1 1 calc R
H19C H -0.3504 0.0762 0.1826 0.070 Uiso 1 1 calc R
C6 C 0.2622(9) 0.0625(3) 0.1784(14) 0.042(3) Uani 1 1 d .
H6 H 0.3319 0.0728 0.1559 0.051 Uiso 1 1 calc R
C11 C 0.3741(10) 0.0034(4) 0.3279(18) 0.065(4) Uani 1 1 d .
H11A H 0.4024 -0.0073 0.2298 0.098 Uiso 1 1 calc R
H11B H 0.3601 -0.0187 0.4015 0.098 Uiso 1 1 calc R
H11C H 0.4312 0.0216 0.3921 0.098 Uiso 1 1 calc R
C10 C 0.1659(10) 0.1233(3) 0.0306(14) 0.046(3) Uani 1 1 d .
H10A H 0.1169 0.1217 -0.0826 0.068 Uiso 1 1 calc R
H10B H 0.2447 0.1287 0.0189 0.068 Uiso 1 1 calc R
H10C H 0.1391 0.1449 0.0958 0.068 Uiso 1 1 calc R
C20 C -0.5410(9) 0.2318(3) 0.2065(15) 0.050(3) Uani 1 1 d .
H20A H -0.6044 0.2166 0.2370 0.075 Uiso 1 1 calc R
H20B H -0.5698 0.2488 0.1077 0.075 Uiso 1 1 calc R
H20C H -0.5059 0.2486 0.3029 0.075 Uiso 1 1 calc R
C27 C 0.3601(10) 0.0856(3) 0.6468(14) 0.045(3) Uani 1 1 d .
H27 H 0.4085 0.0638 0.6892 0.055 Uiso 1 1 calc R
C22 C 0.0474(8) 0.1018(3) 0.4980(11) 0.028(2) Uani 1 1 d .
H22 H 0.0271 0.0752 0.5224 0.034 Uiso 1 1 calc R
C24 C 0.2181(8) 0.1472(3) 0.4956(12) 0.032(2) Uani 1 1 d .
C29 C 0.1439(8) 0.1793(3) 0.4096(12) 0.029(2) Uani 1 1 d .
C28 C 0.2431(9) 0.0810(3) 0.6191(13) 0.040(2) Uani 1 1 d .
H28 H 0.2130 0.0571 0.6581 0.047 Uiso 1 1 calc R
C23 C 0.1657(7) 0.1102(2) 0.5349(10) 0.025(2) Uani 1 1 d .
C26 C 0.4075(8) 0.1222(3) 0.6130(12) 0.036(2) Uani 1 1 d .
C25 C 0.3351(8) 0.1525(3) 0.5367(11) 0.032(2) Uani 1 1 d .
H25 H 0.3668 0.1775 0.5124 0.038 Uiso 1 1 calc R
C32 C 0.5755(10) 0.1613(3) 0.6220(15) 0.051(3) Uani 1 1 d .
H32A H 0.5474 0.1698 0.5041 0.077 Uiso 1 1 calc R
H32B H 0.6585 0.1575 0.6410 0.077 Uiso 1 1 calc R
H32C H 0.5572 0.1818 0.7000 0.077 Uiso 1 1 calc R
C31 C 0.2026(9) 0.2836(3) 0.3346(14) 0.042(3) Uani 1 1 d .
H31A H 0.2292 0.2882 0.4569 0.063 Uiso 1 1 calc R
H31B H 0.1582 0.3068 0.2842 0.063 Uiso 1 1 calc R
H31C H 0.2686 0.2799 0.2799 0.063 Uiso 1 1 calc R
C30 C 0.1286(8) 0.2466(3) 0.3083(14) 0.039(2) Uani 1 1 d .
H30A H 0.0613 0.2499 0.3623 0.047 Uiso 1 1 calc R
H30B H 0.1017 0.2414 0.1852 0.047 Uiso 1 1 calc R
O1 O 0.0421(5) 0.17705(17) 0.3554(8) 0.0311(15) Uani 1 1 d .
O2 O 0.2010(6) 0.21321(18) 0.3885(9) 0.0365(16) Uani 1 1 d .
O3 O 0.5216(6) 0.1238(2) 0.6529(10) 0.0446(18) Uani 1 1 d .

loop_
_atom_site_aniso_label
_atom_site_aniso_U_11
_atom_site_aniso_U_22
_atom_site_aniso_U_33
_atom_site_aniso_U_23
_atom_site_aniso_U_13
_atom_site_aniso_U_12
Ru1 0.0338(4) 0.0227(4) 0.0276(4) 0.0007(3) 0.0007(3) 0.0019(3)
Cl2 0.0327(13) 0.0317(12) 0.0279(12) 0.0030(9) 0.0012(10) -0.0020(9)
Cl3 0.0592(17) 0.0332(13) 0.0403(14) -0.0081(11) 0.0152(12) -0.0056(11)
N2 0.027(4) 0.033(4) 0.021(4) -0.003(3) -0.001(3) 0.006(3)
N1 0.040(5) 0.025(4) 0.020(4) 0.000(3) 0.001(3) 0.004(3)
C4 0.032(5) 0.026(5) 0.025(5) -0.002(4) 0.000(4) -0.003(4)
C5 0.044(6) 0.032(5) 0.044(6) 0.000(4) 0.007(5) 0.003(5)
C14 0.040(6) 0.039(5) 0.035(5) 0.005(5) -0.001(4) 0.007(5)
C18 0.031(5) 0.042(6) 0.033(5) 0.000(4) -0.001(4) 0.002(4)
C3 0.033(6) 0.031(5) 0.034(5) -0.002(4) 0.000(4) 0.004(4)
C12 0.043(6) 0.026(5) 0.039(6) 0.004(4) 0.000(5) -0.001(4)
C16 0.038(6) 0.054(7) 0.033(6) 0.008(5) 0.008(5) 0.013(5)
C13 0.036(6) 0.040(5) 0.027(5) 0.001(4) 0.001(4) 0.009(4)
C1 0.033(5) 0.018(4) 0.029(5) 0.005(4) -0.006(4) -0.002(4)
C8 0.042(6) 0.027(5) 0.035(6) 0.000(4) -0.010(5) 0.003(4)
C9 0.029(5) 0.027(5) 0.032(5) -0.007(4) 0.001(4) 0.002(4)
C7 0.035(6) 0.040(6) 0.052(7) -0.005(5) -0.005(5) 0.010(5)
C17 0.040(6) 0.033(5) 0.041(6) 0.001(4) 0.000(5) 0.007(4)
C21 0.041(6) 0.027(5) 0.046(6) 0.003(4) 0.000(5) 0.005(4)
C15 0.030(6) 0.057(7) 0.031(6) 0.003(5) 0.005(4) -0.006(5)
C2 0.060(8) 0.040(6) 0.032(6) -0.006(5) -0.002(5) 0.013(5)
C19 0.036(6) 0.052(7) 0.049(7) 0.008(5) 0.001(5) -0.005(5)
C6 0.034(6) 0.038(6) 0.055(7) -0.004(5) 0.010(5) -0.004(4)
C11 0.041(7) 0.051(7) 0.094(11) 0.002(7) -0.008(7) 0.014(6)
C10 0.055(7) 0.036(6) 0.044(6) 0.008(5) 0.008(5) -0.004(5)
C20 0.033(6) 0.057(7) 0.060(8) 0.008(6) 0.010(5) 0.014(5)
C27 0.056(7) 0.033(6) 0.044(6) -0.001(5) 0.004(5) 0.010(5)
C22 0.033(5) 0.022(4) 0.028(5) -0.003(4) 0.002(4) -0.005(4)
C24 0.037(6) 0.025(5) 0.029(5) -0.002(4) -0.004(4) 0.007(4)
C29 0.031(5) 0.024(5) 0.031(5) -0.002(4) 0.006(4) 0.000(4)
C28 0.054(7) 0.025(5) 0.039(6) 0.008(4) 0.008(5) 0.005(4)
C23 0.027(5) 0.024(4) 0.018(4) 0.001(3) -0.009(4) 0.005(4)
C26 0.037(6) 0.035(5) 0.034(5) -0.005(4) 0.002(4) 0.001(4)
C25 0.038(6) 0.026(5) 0.030(5) 0.005(4) 0.003(4) 0.001(4)
C32 0.040(6) 0.051(7) 0.058(8) 0.018(6) -0.003(5) -0.002(5)
C31 0.042(6) 0.029(5) 0.051(7) 0.005(5) -0.004(5) 0.000(4)
C30 0.035(6) 0.026(5) 0.052(6) 0.007(4) 0.000(5) 0.005(4)
O1 0.029(4) 0.029(3) 0.033(4) 0.004(3) -0.001(3) 0.001(3)
O2 0.035(4) 0.026(3) 0.046(4) 0.006(3) 0.003(3) 0.000(3)
O3 0.028(4) 0.041(4) 0.059(5) 0.012(3) -0.006(3) 0.001(3)

loop_
_atom_type_symbol
_atom_type_description
_atom_type_scat_dispersion_real
_atom_type_scat_dispersion_imag
_atom_type_scat_source
C C 0.0033 0.0016 'International Tables Vol C Tables 4.2.6.8 and 6.1.1.4'
H H 0.0000 0.0000 'International Tables Vol C Tables 4.2.6.8 and 6.1.1.4'
N N 0.0061 0.0033 'International Tables Vol C Tables 4.2.6.8 and 6.1.1.4'
O O 0.0106 0.0060 'International Tables Vol C Tables 4.2.6.8 and 6.1.1.4'
Cl Cl 0.1484 0.1585 'International Tables Vol C Tables 4.2.6.8 and 6.1.1.4'
Ru Ru -1.2594 0.8363 'International Tables Vol C Tables 4.2.6.8 and 6.1.1.4'

loop_
_geom_angle_atom_site_label_1
_geom_angle_atom_site_label_2
_geom_angle_atom_site_label_3
_geom_angle
Cl2 Ru1 Cl3 92.08(9)
C1 Ru1 Cl2 89.2(3)
C1 Ru1 Cl3 154.3(3)
C1 Ru1 O1 93.4(3)
C22 Ru1 Cl2 92.4(3)
C22 Ru1 Cl3 107.9(3)
C22 Ru1 C1 97.7(4)
C22 Ru1 O1 89.4(3)
O1 Ru1 Cl2 176.57(19)
O1 Ru1 Cl3 84.60(19)
C13 N2 C3 120.6(7)
C1 N2 C3 113.5(7)
C1 N2 C13 125.0(8)
C4 N1 C2 119.4(7)
C1 N1 C4 126.7(7)
C1 N1 C2 113.2(8)
C5 C4 N1 118.2(8)
C5 C4 C9 122.2(8)
C9 C4 N1 119.4(8)
C4 C5 C6 118.4(9)
C4 C5 C10 122.2(9)
C6 C5 C10 119.5(10)
C13 C14 C15 117.3(9)
C13 C14 C19 122.2(9)
C15 C14 C19 120.5(10)
C13 C18 C17 117.5(9)
C13 C18 C21 122.5(9)
C17 C18 C21 120.0(9)
N2 C3 H3A 111.2
N2 C3 H3B 111.2
N2 C3 C2 102.6(7)
H3A C3 H3B 109.2
C2 C3 H3A 111.2
C2 C3 H3B 111.2
H12A C12 H12B 109.5
H12A C12 H12C 109.5
H12B C12 H12C 109.5
C9 C12 H12A 109.5
C9 C12 H12B 109.5
C9 C12 H12C 109.5
C17 C16 C20 120.0(10)
C15 C16 C17 118.7(9)
C15 C16 C20 121.3(10)
C14 C13 N2 118.2(9)
C14 C13 C18 122.3(9)
C18 C13 N2 119.4(9)
N2 C1 Ru1 120.4(7)
N2 C1 N1 106.4(8)
N1 C1 Ru1 133.2(6)
C9 C8 H8 118.9
C7 C8 H8 118.9
C7 C8 C9 122.1(9)
C4 C9 C12 121.3(8)
C8 C9 C4 117.3(9)
C8 C9 C12 121.4(8)
C8 C7 C6 117.7(9)
C8 C7 C11 120.8(10)
C6 C7 C11 121.4(10)
C18 C17 H17 119.2
C16 C17 C18 121.5(9)
C16 C17 H17 119.2
C18 C21 H21A 109.5
C18 C21 H21B 109.5
C18 C21 H21C 109.5
H21A C21 H21B 109.5
H21A C21 H21C 109.5
H21B C21 H21C 109.5
C14 C15 H15 118.8
C16 C15 C14 122.4(10)
C16 C15 H15 118.8
N1 C2 C3 103.0(8)
N1 C2 H2A 111.2
N1 C2 H2B 111.2
C3 C2 H2A 111.2
C3 C2 H2B 111.2
H2A C2 H2B 109.1
C14 C19 H19A 109.5
C14 C19 H19B 109.5
C14 C19 H19C 109.5
H19A C19 H19B 109.5
H19A C19 H19C 109.5
H19B C19 H19C 109.5
C5 C6 H6 119.0
C7 C6 C5 122.1(10)
C7 C6 H6 119.0
C7 C11 H11A 109.5
C7 C11 H11B 109.5
C7 C11 H11C 109.5
H11A C11 H11B 109.5
H11A C11 H11C 109.5
H11B C11 H11C 109.5
C5 C10 H10A 109.5
C5 C10 H10B 109.5
C5 C10 H10C 109.5
H10A C10 H10B 109.5
H10A C10 H10C 109.5
H10B C10 H10C 109.5
C16 C20 H20A 109.5
C16 C20 H20B 109.5
C16 C20 H20C 109.5
H20A C20 H20B 109.5
H20A C20 H20C 109.5
H20B C20 H20C 109.5
C28 C27 H27 119.9
C28 C27 C26 120.2(9)
C26 C27 H27 119.9
Ru1 C22 H22 115.2
C23 C22 Ru1 129.5(6)
C23 C22 H22 115.2
C23 C24 C29 118.4(8)
C25 C24 C29 120.4(8)
C25 C24 C23 121.2(8)
O1 C29 C24 126.4(8)
O1 C29 O2 120.2(8)
O2 C29 C24 113.3(8)
C27 C28 H28 118.5
C27 C28 C23 123.0(9)
C23 C28 H28 118.5
C22 C23 C24 125.5(7)
C22 C23 C28 119.7(8)
C28 C23 C24 114.8(8)
C25 C26 C27 118.7(9)
O3 C26 C27 115.0(9)
O3 C26 C25 126.2(9)
C24 C25 C26 121.5(9)
C24 C25 H25 119.2
C26 C25 H25 119.2
H32A C32 H32B 109.5
H32A C32 H32C 109.5
H32B C32 H32C 109.5
O3 C32 H32A 109.5
O3 C32 H32B 109.5
O3 C32 H32C 109.5
H31A C31 H31B 109.5
H31A C31 H31C 109.5
H31B C31 H31C 109.5
C30 C31 H31A 109.5
C30 C31 H31B 109.5
C30 C31 H31C 109.5
C31 C30 H30A 110.5
C31 C30 H30B 110.5
H30A C30 H30B 108.7
O2 C30 C31 106.2(8)
O2 C30 H30A 110.5
O2 C30 H30B 110.5
C29 O1 Ru1 128.7(6)
C29 O2 C30 114.8(7)
C26 O3 C32 117.5(8)

loop_
_geom_bond_atom_site_label_1
_geom_bond_atom_site_label_2
_geom_bond_distance
Ru1 Cl2 2.354(2)
Ru1 Cl3 2.374(3)
Ru1 C1 2.007(9)
Ru1 C22 1.833(9)
Ru1 O1 2.072(6)
N2 C3 1.463(11)
N2 C13 1.450(12)
N2 C1 1.342(11)
N1 C4 1.442(11)
N1 C1 1.346(12)
N1 C2 1.463(12)
C4 C5 1.373(14)
C4 C9 1.408(12)
C5 C6 1.398(14)
C5 C10 1.509(13)
C14 C13 1.390(14)
C14 C15 1.400(14)
C14 C19 1.492(14)
C18 C13 1.400(13)
C18 C17 1.407(14)
C18 C21 1.501(14)
C3 H3A 0.9900
C3 H3B 0.9900
C3 C2 1.485(13)
C12 H12A 0.9800
C12 H12B 0.9800
C12 H12C 0.9800
C12 C9 1.498(13)
C16 C17 1.382(15)
C16 C15 1.381(14)
C16 C20 1.514(14)
C8 H8 0.9500
C8 C9 1.404(12)
C8 C7 1.393(15)
C7 C6 1.396(15)
C7 C11 1.520(14)
C17 H17 0.9500
C21 H21A 0.9800
C21 H21B 0.9800
C21 H21C 0.9800
C15 H15 0.9500
C2 H2A 0.9900
C2 H2B 0.9900
C19 H19A 0.9800
C19 H19B 0.9800
C19 H19C 0.9800
C6 H6 0.9500
C11 H11A 0.9800
C11 H11B 0.9800
C11 H11C 0.9800
C10 H10A 0.9800
C10 H10B 0.9800
C10 H10C 0.9800
C20 H20A 0.9800
C20 H20B 0.9800
C20 H20C 0.9800
C27 H27 0.9500
C27 C28 1.379(15)
C27 C26 1.393(14)
C22 H22 0.9500
C22 C23 1.414(12)
C24 C29 1.473(12)
C24 C23 1.445(13)
C24 C25 1.383(13)
C29 O1 1.210(10)
C29 O2 1.348(11)
C28 H28 0.9500
C28 C23 1.420(12)
C26 C25 1.393(13)
C26 O3 1.339(11)
C25 H25 0.9500
C32 H32A 0.9800
C32 H32B 0.9800
C32 H32C 0.9800
C32 O3 1.448(12)
C31 H31A 0.9800
C31 H31B 0.9800
C31 H31C 0.9800
C31 C30 1.509(13)
C30 H30A 0.9900
C30 H30B 0.9900
C30 O2 1.478(11)

loop_
_geom_torsion_atom_site_label_1
_geom_torsion_atom_site_label_2
_geom_torsion_atom_site_label_3
_geom_torsion_atom_site_label_4
_geom_torsion
Ru1 C22 C23 C24 -5.6(14)
Ru1 C22 C23 C28 173.7(7)
Cl2 Ru1 C1 N2 75.1(7)
Cl2 Ru1 C1 N1 -107.9(9)
Cl2 Ru1 C22 C23 -166.8(8)
Cl3 Ru1 C1 N2 -18.0(12)
Cl3 Ru1 C1 N1 159.0(6)
Cl3 Ru1 C22 C23 -73.8(9)
Cl3 Ru1 O1 C29 91.9(8)
N2 C3 C2 N1 -11.1(10)
N1 C4 C5 C6 -175.9(8)
N1 C4 C5 C10 3.4(14)
N1 C4 C9 C12 -0.3(13)
N1 C4 C9 C8 178.6(8)
C4 N1 C1 Ru1 9.2(14)
C4 N1 C1 N2 -173.5(8)
C4 N1 C2 C3 -179.4(8)
C4 C5 C6 C7 -1.5(16)
C5 C4 C9 C12 -175.7(9)
C5 C4 C9 C8 3.1(14)
C3 N2 C13 C14 83.7(11)
C3 N2 C13 C18 -91.4(11)
C3 N2 C1 Ru1 172.6(6)
C3 N2 C1 N1 -5.1(10)
C13 N2 C3 C2 -179.7(8)
C13 N2 C1 Ru1 3.5(12)
C13 N2 C1 N1 -174.2(8)
C13 C14 C15 C16 -1.3(15)
C13 C18 C17 C16 -4.9(14)
C1 Ru1 C22 C23 103.7(8)
C1 Ru1 O1 C29 -113.9(8)
C1 N2 C3 C2 10.7(11)
C1 N2 C13 C14 -107.9(11)
C1 N2 C13 C18 77.0(12)
C1 N1 C4 C5 -103.1(11)
C1 N1 C4 C9 81.3(11)
C1 N1 C2 C3 9.4(11)
C8 C7 C6 C5 0.6(16)
C9 C4 C5 C6 -0.4(15)
C9 C4 C5 C10 178.9(9)
C9 C8 C7 C6 2.3(15)
C9 C8 C7 C11 -177.9(10)
C7 C8 C9 C4 -4.1(14)
C7 C8 C9 C12 174.8(9)
C17 C18 C13 N2 -178.8(8)
C17 C18 C13 C14 6.3(14)
C17 C16 C15 C14 2.6(15)
C21 C18 C13 N2 0.8(14)
C21 C18 C13 C14 -174.1(9)
C21 C18 C17 C16 175.5(9)
C15 C14 C13 N2 -178.2(8)
C15 C14 C13 C18 -3.3(14)
C15 C16 C17 C18 0.6(15)
C2 N1 C4 C5 87.0(11)
C2 N1 C4 C9 -88.6(11)
C2 N1 C1 Ru1 179.7(7)
C2 N1 C1 N2 -3.0(10)
C19 C14 C13 N2 0.0(14)
C19 C14 C13 C18 175.0(9)
C19 C14 C15 C16 -179.6(9)
C11 C7 C6 C5 -179.2(10)
C10 C5 C6 C7 179.1(10)
C20 C16 C17 C18 179.4(9)
C20 C16 C15 C14 -176.2(10)
C27 C28 C23 C22 174.5(9)
C27 C28 C23 C24 -6.1(14)
C27 C26 C25 C24 0.5(15)
C27 C26 O3 C32 -179.4(9)
C22 Ru1 C1 N2 167.5(7)
C22 Ru1 C1 N1 -15.5(9)
C22 Ru1 O1 C29 -16.2(8)
C24 C29 O1 Ru1 16.3(14)
C24 C29 O2 C30 -177.9(8)
C29 C24 C23 C22 -0.1(14)
C29 C24 C23 C28 -179.5(8)
C29 C24 C25 C26 -177.9(9)
C28 C27 C26 C25 -5.7(15)
C28 C27 C26 O3 176.7(9)
C23 C24 C29 O1 -6.0(14)
C23 C24 C29 O2 176.2(8)
C23 C24 C25 C26 1.9(14)
C26 C27 C28 C23 8.8(16)
C25 C24 C29 O1 173.8(9)
C25 C24 C29 O2 -4.0(13)
C25 C24 C23 C22 -179.9(9)
C25 C24 C23 C28 0.7(13)
C25 C26 O3 C32 3.3(15)
C31 C30 O2 C29 166.8(8)
O1 Ru1 C1 N2 -102.7(7)
O1 Ru1 C1 N1 74.3(9)
O1 Ru1 C22 C23 10.3(8)
O1 C29 O2 C30 4.2(13)
O2 C29 O1 Ru1 -166.0(6)
O3 C26 C25 C24 177.8(9)
